data_7223890
loop_
_publ_author_name
'Audran, G\'erard'
'Bosco, Lionel'
'Br\'emond, Paul'
'Butscher, Teddy'
'Franconi, Jean-Michel'
'Kabitaev, Kuanysh'
'Marque, Sylvain R. A.'
'Mellet, Philippe'
'Parzy, Elodie'
'Santelli, Maurice'
'Thiaudi\`ere, Eric'
'Viel, St\'ephane'

_publ_section_title
;
 \b-Phosphorus hyperfine coupling constant in nitroxides: 5. Solvent
 effect
;
_journal_issue 7
_journal_name_full 'RSC Adv.'
_journal_page_first 5653
_journal_paper_doi 10.1039/C5RA23521A
_journal_volume 6
_journal_year 2016
_chemical_compound_source 'synthesis as described'
_chemical_formula_moiety 'C11 H23 N1 O5 P1'
_chemical_formula_sum 'C11 H23 N O5 P'
_chemical_formula_weight 280.27
_chemical_name_systematic
;
 ?
;
_chemical_properties_physical Heat-sensitive
_space_group_IT_number 14
_symmetry_cell_setting monoclinic
_symmetry_Int_Tables_number 14
_symmetry_space_group_name_Hall '-P 2ybc'
_symmetry_space_group_name_H-M 'P 1 21/c 1'
_atom_sites_solution_hydrogens geom
_atom_sites_solution_primary direct
_atom_sites_solution_secondary difmap
_audit_conform_dict_location ftp://ftp.iucr.org/pub/cif_core.dic
_audit_conform_dict_name cif_core.dic
_audit_conform_dict_version 2.4
_audit_creation_date 2013-03-22T10:41:05-00:00
_audit_creation_method 'WinGX routine CIF_UPDATE'
_audit_update_record
;
2015-07-09 deposited with the CCDC.
2015-12-16 downloaded from the CCDC.
;
_cell_angle_alpha 90
_cell_angle_beta 130.745(1)
_cell_angle_gamma 90
_cell_formula_units_Z 4
_cell_length_a 10.3979(2)
_cell_length_b 13.6246(3)
_cell_length_c 13.7301(2)
_cell_measurement_reflns_used 14033
_cell_measurement_temperature 293(2)
_cell_measurement_theta_max 29.01
_cell_measurement_theta_min 2.46
_cell_measurement_wavelength 0.71073
_cell_volume 1473.65(5)
_computing_molecular_graphics 'Ortep-3 for Windows (Farrugia, 1997)'
_computing_publication_material 'WinGX publication routines (Farrugia, 1999)'
_computing_structure_refinement 'SHELXL-97 (Sheldrick, 2008)'
_computing_structure_solution 'SIR92 (Giacovazzo et al, 1993)'
_diffrn_ambient_temperature 293(2)
_diffrn_measured_fraction_theta_full 0.994
_diffrn_measured_fraction_theta_max 0.951
_diffrn_measurement_device_type KappaCCD
_diffrn_measurement_method 'Omega + Phi scan'
_diffrn_radiation_monochromator graphite
_diffrn_radiation_probe x-ray
_diffrn_radiation_type MoK\a
_diffrn_radiation_wavelength 0.71073
_diffrn_reflns_av_R_equivalents 0.047
_diffrn_reflns_av_unetI/netI 0.0377
_diffrn_reflns_limit_h_max 14
_diffrn_reflns_limit_h_min 0
_diffrn_reflns_limit_k_max 0
_diffrn_reflns_limit_k_min -18
_diffrn_reflns_limit_l_max 13
_diffrn_reflns_limit_l_min -17
_diffrn_reflns_number 14033
_diffrn_reflns_theta_full 25
_diffrn_reflns_theta_max 29.01
_diffrn_reflns_theta_min 2.46
_diffrn_standards_number 0
_exptl_absorpt_coefficient_mu 0.199
_exptl_absorpt_correction_type none
_exptl_crystal_colour yellow
_exptl_crystal_density_diffrn 1.263
_exptl_crystal_density_method 'not measured'
_exptl_crystal_description prism
_exptl_crystal_F_000 604
_exptl_crystal_preparation 'Magnetic properties'
_exptl_crystal_size_max 0.2
_exptl_crystal_size_mid 0.2
_exptl_crystal_size_min 0.2
_refine_diff_density_max 0.485
_refine_diff_density_min -0.37
_refine_diff_density_rms 0.087
_refine_ls_extinction_method none
_refine_ls_goodness_of_fit_ref 1.082
_refine_ls_hydrogen_treatment constr
_refine_ls_matrix_type full
_refine_ls_number_parameters 168
_refine_ls_number_reflns 3739
_refine_ls_number_restraints 0
_refine_ls_restrained_S_all 1.082
_refine_ls_R_factor_all 0.0764
_refine_ls_R_factor_gt 0.0519
_refine_ls_shift/su_max 0
_refine_ls_shift/su_mean 0
_refine_ls_structure_factor_coef Fsqd
_refine_ls_weighting_details 'calc w=1/[\s^2^(Fo^2^)+(0.0957P)^2^+0.3081P] where P=(Fo^2^+2Fc^2^)/3'
_refine_ls_weighting_scheme calc
_refine_ls_wR_factor_gt 0.1431
_refine_ls_wR_factor_ref 0.1718
_reflns_number_gt 2742
_reflns_number_total 3739
_reflns_threshold_expression >2\s(I)
_cod_data_source_file c5ra23521a2.cif
_cod_data_source_block lbtrans
_cod_original_sg_symbol_H-M 'P 21/c'
_cod_original_formula_sum 'C11 H23 N1 O5 P1'
_cod_database_code 7223890

loop_
_symmetry_equiv_pos_as_xyz
'x, y, z'
'-x, y+1/2, -z+1/2'
'-x, -y, -z'
'x, -y-1/2, z-1/2'

loop_
_atom_site_label
_atom_site_type_symbol
_atom_site_fract_x
_atom_site_fract_y
_atom_site_fract_z
_atom_site_U_iso_or_equiv
_atom_site_adp_type
_atom_site_occupancy
_atom_site_symmetry_multiplicity
_atom_site_calc_flag
_atom_site_refinement_flags
C1 C 0.6134(2) 0.19618(14) 0.06984(18) 0.0441(4) Uani 1 1 d .
C2 C 0.7618(3) 0.12469(17) 0.1586(2) 0.0620(6) Uani 1 1 d .
H2A H 0.7462 0.0875 0.2104 0.074 Uiso 1 1 calc R
H2B H 0.7699 0.0791 0.1085 0.074 Uiso 1 1 calc R
C3 C 0.9202(3) 0.1875(2) 0.2432(2) 0.0682(6) Uani 1 1 d .
H3A H 1.0166 0.1523 0.2641 0.082 Uiso 1 1 calc R
H3B H 0.9446 0.2035 0.3227 0.082 Uiso 1 1 calc R
C4 C 0.8882(2) 0.28064(16) 0.1695(2) 0.0505(5) Uani 1 1 d .
C5 C 0.9546(4) 0.3724(2) 0.2522(3) 0.0850(9) Uani 1 1 d .
H5A H 0.9296 0.4287 0.2005 0.128 Uiso 1 1 calc R
H5B H 1.0752 0.367 0.3204 0.128 Uiso 1 1 calc R
H5C H 0.9011 0.3794 0.2882 0.128 Uiso 1 1 calc R
C6 C 0.9541(3) 0.2785(2) 0.0978(3) 0.0648(6) Uani 1 1 d .
H6A H 0.9108 0.3352 0.0417 0.078 Uiso 1 1 calc R
H6B H 1.077 0.2831 0.1595 0.078 Uiso 1 1 calc R
C7 C 0.4811(3) 0.15877(19) -0.0676(2) 0.0631(6) Uani 1 1 d .
H7A H 0.3931 0.2069 -0.1185 0.095 Uiso 1 1 calc R
H7B H 0.433 0.0987 -0.0676 0.095 Uiso 1 1 calc R
H7C H 0.534 0.1472 -0.1034 0.095 Uiso 1 1 calc R
C8 C 0.3236(4) 0.13219(19) 0.1608(3) 0.0685(7) Uani 1 1 d .
H8A H 0.395 0.1407 0.253 0.082 Uiso 1 1 calc R
H8B H 0.2407 0.1849 0.1188 0.082 Uiso 1 1 calc R
C9 C 0.2374(3) 0.0379(2) 0.1230(3) 0.0769(8) Uani 1 1 d .
H9A H 0.1654 0.0304 0.0315 0.115 Uiso 1 1 calc R
H9B H 0.1699 0.0349 0.1478 0.115 Uiso 1 1 calc R
H9C H 0.32 -0.0139 0.1647 0.115 Uiso 1 1 calc R
C10 C 0.3723(3) 0.40841(16) 0.0495(2) 0.0600(6) Uani 1 1 d .
H10A H 0.3285 0.4378 -0.0314 0.072 Uiso 1 1 calc R
H10B H 0.4895 0.4288 0.1151 0.072 Uiso 1 1 calc R
C11 C 0.2710(4) 0.4427(2) 0.0842(3) 0.0725(7) Uani 1 1 d .
H11A H 0.1552 0.4222 0.0193 0.109 Uiso 1 1 calc R
H11B H 0.2758 0.513 0.0902 0.109 Uiso 1 1 calc R
H11C H 0.3167 0.415 0.1655 0.109 Uiso 1 1 calc R
N1 N 0.70090(19) 0.28337(12) 0.07406(15) 0.0437(4) Uani 1 1 d .
O1 O 0.6382(2) 0.27540(13) 0.26637(15) 0.0630(4) Uani 1 1 d .
O2 O 0.4272(2) 0.13552(10) 0.12375(16) 0.0573(4) Uani 1 1 d .
O3 O 0.36398(18) 0.30223(11) 0.03791(14) 0.0547(4) Uani 1 1 d .
O4 O 0.6199(2) 0.35522(12) -0.00282(17) 0.0634(4) Uani 1 1 d .
O5 O 0.9067(2) 0.19271(15) 0.02376(17) 0.0759(5) Uani 1 1 d .
H5 H 0.8181 0.2027 -0.0498 0.114 Uiso 1 1 calc R
P1 P 0.51688(6) 0.23319(4) 0.13750(5) 0.04434(18) Uani 1 1 d .

loop_
_atom_site_aniso_label
_atom_site_aniso_U_11
_atom_site_aniso_U_22
_atom_site_aniso_U_33
_atom_site_aniso_U_23
_atom_site_aniso_U_13
_atom_site_aniso_U_12
C1 0.0452(10) 0.0428(9) 0.0483(10) 0.0009(8) 0.0322(9) -0.0016(8)
C2 0.0663(14) 0.0522(13) 0.0770(15) 0.0136(11) 0.0510(13) 0.0145(10)
C3 0.0495(12) 0.0859(18) 0.0534(12) 0.0155(12) 0.0266(10) 0.0156(12)
C4 0.0367(9) 0.0645(13) 0.0457(10) -0.0064(9) 0.0248(8) -0.0030(8)
C5 0.0644(15) 0.099(2) 0.0881(18) -0.0429(17) 0.0482(15) -0.0241(15)
C6 0.0460(11) 0.0875(18) 0.0669(14) -0.0042(12) 0.0395(11) 0.0004(11)
C7 0.0628(13) 0.0751(15) 0.0566(12) -0.0182(11) 0.0413(11) -0.0189(12)
C8 0.0813(16) 0.0672(15) 0.0925(18) -0.0120(13) 0.0723(16) -0.0140(12)
C9 0.0695(15) 0.0702(16) 0.101(2) 0.0153(14) 0.0599(16) -0.0041(13)
C10 0.0622(13) 0.0453(12) 0.0773(15) 0.0055(10) 0.0476(12) 0.0036(10)
C11 0.0899(18) 0.0593(14) 0.0863(17) 0.0047(13) 0.0653(16) 0.0119(13)
N1 0.0376(8) 0.0478(9) 0.0460(8) 0.0059(7) 0.0273(7) 0.0019(6)
O1 0.0624(10) 0.0812(12) 0.0452(8) -0.0072(7) 0.0351(8) -0.0055(8)
O2 0.0687(9) 0.0479(8) 0.0822(11) 0.0001(7) 0.0610(9) -0.0047(7)
O3 0.0443(8) 0.0473(8) 0.0618(9) -0.0006(6) 0.0299(7) 0.0019(6)
O4 0.0562(9) 0.0595(9) 0.0764(10) 0.0250(8) 0.0442(8) 0.0106(7)
O5 0.0681(11) 0.0948(14) 0.0576(9) -0.0059(9) 0.0378(9) 0.0206(10)
P1 0.0445(3) 0.0471(3) 0.0460(3) -0.0004(2) 0.0315(2) -0.0019(2)

loop_
_atom_type_symbol
_atom_type_description
_atom_type_scat_dispersion_real
_atom_type_scat_dispersion_imag
_atom_type_scat_source
C C 0.0033 0.0016 'International Tables Vol C Tables 4.2.6.8 and 6.1.1.4'
H H 0 0 'International Tables Vol C Tables 4.2.6.8 and 6.1.1.4'
N N 0.0061 0.0033 'International Tables Vol C Tables 4.2.6.8 and 6.1.1.4'
O O 0.0106 0.006 'International Tables Vol C Tables 4.2.6.8 and 6.1.1.4'
P P 0.1023 0.0942 'International Tables Vol C Tables 4.2.6.8 and 6.1.1.4'

loop_
_geom_angle_atom_site_label_1
_geom_angle_atom_site_label_2
_geom_angle_atom_site_label_3
_geom_angle
N1 C1 C7 110.66(16)
N1 C1 C2 101.84(16)
C7 C1 C2 113.40(18)
N1 C1 P1 106.69(13)
C7 C1 P1 111.75(14)
C2 C1 P1 111.85(14)
C3 C2 C1 106.06(18)
C3 C2 H2A 110.5
C1 C2 H2A 110.5
C3 C2 H2B 110.5
C1 C2 H2B 110.5
H2A C2 H2B 108.7
C2 C3 C4 107.75(18)
C2 C3 H3A 110.2
C4 C3 H3A 110.2
C2 C3 H3B 110.2
C4 C3 H3B 110.2
H3A C3 H3B 108.5
N1 C4 C5 109.62(18)
N1 C4 C3 101.60(17)
C5 C4 C3 113.2(2)
N1 C4 C6 108.43(17)
C5 C4 C6 108.8(2)
C3 C4 C6 114.8(2)
C4 C5 H5A 109.5
C4 C5 H5B 109.5
H5A C5 H5B 109.5
C4 C5 H5C 109.5
H5A C5 H5C 109.5
H5B C5 H5C 109.5
O5 C6 C4 112.9(2)
O5 C6 H6A 109
C4 C6 H6A 109
O5 C6 H6B 109
C4 C6 H6B 109
H6A C6 H6B 107.8
C1 C7 H7A 109.5
C1 C7 H7B 109.5
H7A C7 H7B 109.5
C1 C7 H7C 109.5
H7A C7 H7C 109.5
H7B C7 H7C 109.5
C9 C8 O2 109.0(2)
C9 C8 H8A 109.9
O2 C8 H8A 109.9
C9 C8 H8B 109.9
O2 C8 H8B 109.9
H8A C8 H8B 108.3
C8 C9 H9A 109.5
C8 C9 H9B 109.5
H9A C9 H9B 109.5
C8 C9 H9C 109.5
H9A C9 H9C 109.5
H9B C9 H9C 109.5
O3 C10 C11 110.1(2)
O3 C10 H10A 109.6
C11 C10 H10A 109.6
O3 C10 H10B 109.6
C11 C10 H10B 109.6
H10A C10 H10B 108.1
C10 C11 H11A 109.5
C10 C11 H11B 109.5
H11A C11 H11B 109.5
C10 C11 H11C 109.5
H11A C11 H11C 109.5
H11B C11 H11C 109.5
O4 N1 C1 121.98(15)
O4 N1 C4 122.05(16)
C1 N1 C4 115.93(15)
C8 O2 P1 120.08(14)
C10 O3 P1 123.35(14)
C6 O5 H5 109.5
O1 P1 O3 113.79(10)
O1 P1 O2 117.14(10)
O3 P1 O2 102.74(9)
O1 P1 C1 113.38(10)
O3 P1 C1 107.68(9)
O2 P1 C1 100.71(8)

loop_
_geom_bond_atom_site_label_1
_geom_bond_atom_site_label_2
_geom_bond_distance
C1 N1 1.474(2)
C1 C7 1.525(3)
C1 C2 1.536(3)
C1 P1 1.8279(19)
C2 C3 1.516(4)
C2 H2A 0.97
C2 H2B 0.97
C3 C4 1.519(3)
C3 H3A 0.97
C3 H3B 0.97
C4 N1 1.476(2)
C4 C5 1.518(3)
C4 C6 1.524(3)
C5 H5A 0.96
C5 H5B 0.96
C5 H5C 0.96
C6 O5 1.409(3)
C6 H6A 0.97
C6 H6B 0.97
C7 H7A 0.96
C7 H7B 0.96
C7 H7C 0.96
C8 C9 1.455(3)
C8 O2 1.462(3)
C8 H8A 0.97
C8 H8B 0.97
C9 H9A 0.96
C9 H9B 0.96
C9 H9C 0.96
C10 O3 1.452(3)
C10 C11 1.487(3)
C10 H10A 0.97
C10 H10B 0.97
C11 H11A 0.96
C11 H11B 0.96
C11 H11C 0.96
N1 O4 1.273(2)
O1 P1 1.4626(16)
O2 P1 1.5639(15)
O3 P1 1.5634(15)
O5 H5 0.82
